data_4025989
loop_
_publ_author_name
'Jiang Wang'
'Daizong Lin'
'Shengbin Zhou'
'Xiao Ding'
'Vadim A. Soloshonok'
'Hong Liu'

_publ_contact_author_email wangjjudy@163.com
_publ_section_title
;
 Asymmetric Synthesis of Sterically and Electronically Demanding Linear
 \w-Trifluoromethyl Containing Amino Acids via Alkylation of Chiral
 Equivalents of Nucleophilic Glycine and Alanine
;
_journal_name_full 'Journal of Organic Chemistry'
_journal_page_first 684
_journal_page_last 687
_journal_paper_doi 10.1021/jo102031b
_journal_volume 76
_journal_year 2011
_chemical_absolute_configuration ad
_chemical_formula_sum 'C62 H60 F6 N6 Ni2 O6'
_chemical_formula_weight 1216.58
_chemical_name_systematic
; 
 ? 
;
_space_group_IT_number 4
_symmetry_cell_setting monoclinic
_symmetry_space_group_name_Hall 'P 2yb'
_symmetry_space_group_name_H-M 'P 1 21 1'
_atom_sites_solution_hydrogens geom
_atom_sites_solution_primary direct
_atom_sites_solution_secondary difmap
_audit_creation_method SHELXL-97
_cell_angle_alpha 90.00
_cell_angle_beta 103.254(3)
_cell_angle_gamma 90.00
_cell_formula_units_Z 2
_cell_length_a 11.393(2)
_cell_length_b 22.375(4)
_cell_length_c 11.623(2)
_cell_measurement_reflns_used 7508
_cell_measurement_temperature 293(2)
_cell_measurement_theta_max 50.539
_cell_measurement_theta_min 4.496
_cell_volume 2884.0(9)
_computing_cell_refinement 'Bruker SMART'
_computing_data_collection 'Bruker SMART'
_computing_data_reduction 'Bruker SHELXTL'
_computing_molecular_graphics 'Bruker SHELXTL'
_computing_publication_material 'Bruker SHELXTL'
_computing_structure_refinement 'SHELXL-97 (Sheldrick, 1997)'
_computing_structure_solution 'SHELXS-97 (Sheldrick, 1990)'
_diffrn_ambient_temperature 293(2)
_diffrn_measured_fraction_theta_full 0.998
_diffrn_measured_fraction_theta_max 0.998
_diffrn_measurement_device_type 'CCD area detector'
_diffrn_measurement_method 'phi and omega scans'
_diffrn_radiation_monochromator graphite
_diffrn_radiation_source 'fine-focus sealed tube'
_diffrn_radiation_type MoK\a
_diffrn_radiation_wavelength 0.71073
_diffrn_reflns_av_R_equivalents 0.0312
_diffrn_reflns_av_sigmaI/netI 0.0407
_diffrn_reflns_limit_h_max 12
_diffrn_reflns_limit_h_min -14
_diffrn_reflns_limit_k_max 28
_diffrn_reflns_limit_k_min -24
_diffrn_reflns_limit_l_max 14
_diffrn_reflns_limit_l_min -14
_diffrn_reflns_number 17051
_diffrn_reflns_theta_full 27.00
_diffrn_reflns_theta_max 27.00
_diffrn_reflns_theta_min 1.80
_exptl_absorpt_coefficient_mu 0.729
_exptl_absorpt_correction_T_max 1.00000
_exptl_absorpt_correction_T_min 0.75953
_exptl_absorpt_correction_type empirical
_exptl_absorpt_process_details sadabs
_exptl_crystal_colour red
_exptl_crystal_density_diffrn 1.401
_exptl_crystal_description prismatic
_exptl_crystal_F_000 1264
_exptl_crystal_size_max 0.412
_exptl_crystal_size_mid 0.369
_exptl_crystal_size_min 0.311
_refine_diff_density_max 0.306
_refine_diff_density_min -0.216
_refine_diff_density_rms 0.044
_refine_ls_abs_structure_details 'Flack H D (1983), Acta Cryst. A39, 876-881'
_refine_ls_abs_structure_Flack 0.020(8)
_refine_ls_extinction_method none
_refine_ls_goodness_of_fit_ref 0.940
_refine_ls_hydrogen_treatment constr
_refine_ls_matrix_type full
_refine_ls_number_parameters 757
_refine_ls_number_reflns 11068
_refine_ls_number_restraints 39
_refine_ls_restrained_S_all 0.998
_refine_ls_R_factor_all 0.0435
_refine_ls_R_factor_gt 0.0368
_refine_ls_shift/su_max 0.002
_refine_ls_shift/su_mean 0.000
_refine_ls_structure_factor_coef Fsqd
_refine_ls_weighting_details 'calc w=1/[\s^2^(Fo^2^)+(0.0487P)^2^+0.0000P] where P=(Fo^2^+2Fc^2^)/3'
_refine_ls_weighting_scheme calc
_refine_ls_wR_factor_gt 0.0842
_refine_ls_wR_factor_ref 0.0864
_reflns_number_gt 9227
_reflns_number_total 11068
_reflns_threshold_expression >2sigma(I)
_cod_data_source_file jo102031b_si_002.cif
_cod_data_source_block 3a
_cod_original_cell_volume 2883.9(10)
_cod_database_code 4025989

loop_
_symmetry_equiv_pos_as_xyz
'x, y, z'
'-x, y+1/2, -z'

loop_
_atom_site_label
_atom_site_type_symbol
_atom_site_fract_x
_atom_site_fract_y
_atom_site_fract_z
_atom_site_U_iso_or_equiv
_atom_site_adp_type
_atom_site_occupancy
_atom_site_symmetry_multiplicity
_atom_site_calc_flag
_atom_site_refinement_flags
_atom_site_disorder_assembly
_atom_site_disorder_group
Ni1 Ni 0.77503(4) 0.451986(17) 0.18394(3) 0.04921(10) Uani 1 1 d . . .
Ni2 Ni 0.08724(3) 0.723033(16) 0.32587(3) 0.04869(10) Uani 1 1 d . . .
O1 O 0.7977(3) 0.28140(11) 0.1288(3) 0.0889(8) Uani 1 1 d . . .
O2 O 0.8039(2) 0.61705(10) 0.2758(2) 0.0648(6) Uani 1 1 d . . .
O3 O 0.8089(2) 0.53272(10) 0.17723(18) 0.0554(5) Uani 1 1 d . . .
O4 O 0.1530(2) 0.89373(11) 0.3417(2) 0.0748(7) Uani 1 1 d . . .
O5 O 0.1080(2) 0.55337(11) 0.3094(2) 0.0721(7) Uani 1 1 d . . .
O6 O 0.1129(2) 0.64499(10) 0.37448(19) 0.0617(6) Uani 1 1 d . . .
N1 N 0.8732(2) 0.43284(11) 0.0742(2) 0.0522(6) Uani 1 1 d . . .
N2 N 0.7280(3) 0.37286(12) 0.1780(2) 0.0549(6) Uani 1 1 d . . .
N3 N 0.6967(2) 0.47209(11) 0.3003(2) 0.0502(6) Uani 1 1 d . . .
N4 N 0.1695(3) 0.75058(12) 0.4803(2) 0.0595(7) Uani 1 1 d . . .
N5 N 0.0634(2) 0.80240(11) 0.2822(2) 0.0495(6) Uani 1 1 d . . .
N6 N 0.0109(2) 0.69309(10) 0.1806(2) 0.0437(5) Uani 1 1 d . . .
F1 F 1.2113(3) 0.54263(15) 0.7623(3) 0.1262(11) Uani 1 1 d . . .
F2 F 1.0403(3) 0.55312(15) 0.7926(2) 0.1304(11) Uani 1 1 d . . .
F3 F 1.1073(3) 0.62009(12) 0.7037(3) 0.1388(13) Uani 1 1 d . . .
F4 F 0.4999(7) 0.6286(4) -0.0030(8) 0.163(4) Uani 1 1 d U . .
F5 F 0.4922(4) 0.6105(3) 0.1628(6) 0.170(3) Uani 1 1 d U . .
C1 C 0.7994(3) 0.33593(17) 0.1318(3) 0.0646(9) Uani 1 1 d . . .
C2 C 0.8982(3) 0.36730(14) 0.0882(3) 0.0598(8) Uani 1 1 d . . .
H2 H 0.9026 0.3505 0.0114 0.072 Uiso 1 1 calc R . .
C3 C 1.0207(3) 0.36042(16) 0.1736(4) 0.0697(10) Uani 1 1 d . . .
H3A H 1.0136 0.3373 0.2423 0.084 Uiso 1 1 calc R . .
H3B H 1.0774 0.3407 0.1354 0.084 Uiso 1 1 calc R . .
C4 C 1.0612(4) 0.42348(16) 0.2087(3) 0.0716(10) Uani 1 1 d . . .
H4A H 1.0397 0.4348 0.2818 0.086 Uiso 1 1 calc R . .
H4B H 1.1478 0.4274 0.2188 0.086 Uiso 1 1 calc R . .
C5 C 0.9960(3) 0.46073(16) 0.1088(3) 0.0621(8) Uani 1 1 d . . .
H5A H 1.0360 0.4597 0.0436 0.075 Uiso 1 1 calc R . .
H5B H 0.9907 0.5019 0.1333 0.075 Uiso 1 1 calc R . .
C6 C 0.8136(3) 0.45167(19) -0.0469(3) 0.0622(8) Uani 1 1 d . . .
H6A H 0.8600 0.4370 -0.1013 0.075 Uiso 1 1 calc R . .
H6B H 0.8134 0.4950 -0.0507 0.075 Uiso 1 1 calc R . .
C7 C 0.6870(3) 0.42961(18) -0.0856(3) 0.0673(10) Uani 1 1 d . . .
C8 C 0.6607(4) 0.3755(2) -0.1422(3) 0.0927(14) Uani 1 1 d . . .
H8 H 0.7226 0.3522 -0.1584 0.111 Uiso 1 1 calc R . .
C9 C 0.5460(6) 0.3561(3) -0.1742(4) 0.123(2) Uani 1 1 d . . .
H9 H 0.5301 0.3192 -0.2113 0.148 Uiso 1 1 calc R . .
C10 C 0.4539(5) 0.3889(4) -0.1539(5) 0.132(2) Uani 1 1 d . . .
H10 H 0.3752 0.3749 -0.1782 0.158 Uiso 1 1 calc R . .
C11 C 0.4757(4) 0.4423(3) -0.0979(4) 0.118(2) Uani 1 1 d . . .
H11 H 0.4122 0.4649 -0.0831 0.141 Uiso 1 1 calc R . .
C12 C 0.5929(4) 0.4630(2) -0.0629(3) 0.0817(12) Uani 1 1 d . . .
H12 H 0.6084 0.4994 -0.0239 0.098 Uiso 1 1 calc R . .
C13 C 0.6236(3) 0.35321(15) 0.2091(3) 0.0585(8) Uani 1 1 d . . .
C14 C 0.5711(4) 0.29817(17) 0.1695(3) 0.0716(10) Uani 1 1 d . . .
H14 H 0.6074 0.2744 0.1220 0.086 Uiso 1 1 calc R . .
C15 C 0.4677(4) 0.2782(2) 0.1987(4) 0.0868(13) Uani 1 1 d . . .
H15 H 0.4357 0.2414 0.1703 0.104 Uiso 1 1 calc R . .
C16 C 0.4112(4) 0.3111(2) 0.2681(4) 0.0874(13) Uani 1 1 d . . .
H16 H 0.3422 0.2969 0.2889 0.105 Uiso 1 1 calc R . .
C17 C 0.4590(3) 0.3657(2) 0.3066(3) 0.0740(11) Uani 1 1 d . . .
H17 H 0.4199 0.3888 0.3528 0.089 Uiso 1 1 calc R . .
C18 C 0.5636(3) 0.38826(16) 0.2795(3) 0.0570(8) Uani 1 1 d . . .
C19 C 0.6079(3) 0.44602(16) 0.3304(2) 0.0528(7) Uani 1 1 d . . .
C20 C 0.5484(3) 0.47394(15) 0.4178(3) 0.0554(8) Uani 1 1 d . . .
C21 C 0.4471(3) 0.5083(2) 0.3802(4) 0.0831(12) Uani 1 1 d . . .
H21 H 0.4149 0.5136 0.2997 0.100 Uiso 1 1 calc R . .
C22 C 0.3926(4) 0.5353(3) 0.4620(5) 0.1121(19) Uani 1 1 d . . .
H22 H 0.3238 0.5585 0.4363 0.135 Uiso 1 1 calc R . .
C23 C 0.4383(4) 0.5282(3) 0.5764(5) 0.1105(18) Uani 1 1 d . . .
H23 H 0.4006 0.5460 0.6306 0.133 Uiso 1 1 calc R . .
C24 C 0.5400(4) 0.4952(2) 0.6160(3) 0.0920(14) Uani 1 1 d . . .
H24 H 0.5726 0.4917 0.6967 0.110 Uiso 1 1 calc R . .
C25 C 0.5939(3) 0.46724(17) 0.5376(3) 0.0625(9) Uani 1 1 d . . .
H25 H 0.6617 0.4436 0.5650 0.075 Uiso 1 1 calc R . .
C26 C 0.7900(3) 0.56337(15) 0.2649(3) 0.0510(7) Uani 1 1 d . . .
C27 C 0.7539(3) 0.52624(14) 0.3589(3) 0.0515(7) Uani 1 1 d . . .
H27 H 0.6985 0.5482 0.3967 0.062 Uiso 1 1 calc R . .
C28 C 0.8670(3) 0.50649(15) 0.4500(3) 0.0555(8) Uani 1 1 d . . .
H28A H 0.8454 0.4733 0.4946 0.067 Uiso 1 1 calc R . .
H28B H 0.9254 0.4918 0.4078 0.067 Uiso 1 1 calc R . .
C29 C 0.9268(3) 0.55334(16) 0.5358(3) 0.0644(9) Uani 1 1 d . . .
H29A H 0.8769 0.5623 0.5908 0.077 Uiso 1 1 calc R . .
H29B H 0.9363 0.5897 0.4935 0.077 Uiso 1 1 calc R . .
C30 C 1.0488(4) 0.53155(18) 0.6027(3) 0.0772(10) Uani 1 1 d . . .
H30A H 1.0415 0.4896 0.6209 0.093 Uiso 1 1 calc R . .
H30B H 1.1041 0.5343 0.5507 0.093 Uiso 1 1 calc R . .
C31 C 1.1020(4) 0.5621(2) 0.7107(4) 0.0853(12) Uani 1 1 d . . .
C32 C 0.1405(3) 0.84028(15) 0.3542(3) 0.0584(8) Uani 1 1 d . . .
C33 C 0.2217(3) 0.80952(17) 0.4554(3) 0.0668(9) Uani 1 1 d . . .
H33 H 0.2323 0.8349 0.5258 0.080 Uiso 1 1 calc R . .
C34 C 0.3457(4) 0.7943(2) 0.4334(4) 0.0956(14) Uani 1 1 d . . .
H34A H 0.3454 0.7990 0.3503 0.115 Uiso 1 1 calc R . .
H34B H 0.4070 0.8203 0.4793 0.115 Uiso 1 1 calc R . .
C35 C 0.3700(4) 0.7305(2) 0.4708(4) 0.0961(14) Uani 1 1 d . . .
H35A H 0.3620 0.7046 0.4025 0.115 Uiso 1 1 calc R . .
H35B H 0.4506 0.7261 0.5202 0.115 Uiso 1 1 calc R . .
C36 C 0.2773(4) 0.7155(2) 0.5385(3) 0.0820(12) Uani 1 1 d . . .
H36A H 0.2598 0.6731 0.5344 0.098 Uiso 1 1 calc R . .
H36B H 0.3047 0.7270 0.6209 0.098 Uiso 1 1 calc R . .
C37 C 0.0840(4) 0.75377(19) 0.5589(3) 0.0778(11) Uani 1 1 d . . .
H37A H 0.0701 0.7134 0.5833 0.093 Uiso 1 1 calc R . .
H37B H 0.1226 0.7757 0.6294 0.093 Uiso 1 1 calc R . .
C38 C -0.0345(4) 0.78170(18) 0.5095(3) 0.0681(10) Uani 1 1 d . . .
C39 C -0.0533(4) 0.8417(2) 0.5210(4) 0.0847(12) Uani 1 1 d . . .
H39 H 0.0114 0.8658 0.5564 0.102 Uiso 1 1 calc R . .
C40 C -0.1660(7) 0.8675(3) 0.4815(5) 0.1130(17) Uani 1 1 d . . .
H40 H -0.1771 0.9082 0.4914 0.136 Uiso 1 1 calc R . .
C41 C -0.2586(7) 0.8327(5) 0.4288(6) 0.137(3) Uani 1 1 d . . .
H41 H -0.3348 0.8496 0.4039 0.164 Uiso 1 1 calc R . .
C42 C -0.2444(6) 0.7736(5) 0.4108(5) 0.135(3) Uani 1 1 d . . .
H42 H -0.3098 0.7508 0.3718 0.161 Uiso 1 1 calc R . .
C43 C -0.1298(5) 0.7464(3) 0.4515(4) 0.1027(16) Uani 1 1 d . . .
H43 H -0.1189 0.7059 0.4395 0.123 Uiso 1 1 calc R . .
C44 C -0.0304(3) 0.82321(13) 0.1930(2) 0.0455(6) Uani 1 1 d . . .
C45 C -0.0690(3) 0.88214(15) 0.1860(3) 0.0582(8) Uani 1 1 d . . .
H45 H -0.0274 0.9093 0.2410 0.070 Uiso 1 1 calc R . .
C46 C -0.1643(3) 0.90186(15) 0.1030(3) 0.0634(9) Uani 1 1 d . . .
H46 H -0.1857 0.9420 0.1014 0.076 Uiso 1 1 calc R . .
C47 C -0.2300(3) 0.86328(16) 0.0207(3) 0.0642(9) Uani 1 1 d . . .
H47 H -0.2970 0.8763 -0.0353 0.077 Uiso 1 1 calc R . .
C48 C -0.1934(3) 0.80546(15) 0.0242(3) 0.0539(8) Uani 1 1 d . . .
H48 H -0.2364 0.7791 -0.0319 0.065 Uiso 1 1 calc R . .
C49 C -0.0949(3) 0.78351(13) 0.1072(2) 0.0443(6) Uani 1 1 d . . .
C50 C -0.0639(2) 0.72064(14) 0.0977(2) 0.0428(6) Uani 1 1 d . . .
C51 C -0.1219(3) 0.68983(12) -0.0153(2) 0.0441(6) Uani 1 1 d . . .
C52 C -0.2169(3) 0.65223(14) -0.0202(3) 0.0530(7) Uani 1 1 d . . .
H52 H -0.2423 0.6431 0.0483 0.064 Uiso 1 1 calc R . .
C53 C -0.2761(3) 0.62745(16) -0.1277(3) 0.0661(9) Uani 1 1 d . . .
H53 H -0.3400 0.6011 -0.1308 0.079 Uiso 1 1 calc R . .
C56 C -0.0846(3) 0.70332(14) -0.1182(3) 0.0546(8) Uani 1 1 d . . .
H56 H -0.0192 0.7286 -0.1155 0.066 Uiso 1 1 calc R . .
C54 C -0.2405(4) 0.64173(19) -0.2279(3) 0.0751(11) Uani 1 1 d . . .
H54 H -0.2814 0.6260 -0.3000 0.090 Uiso 1 1 calc R . .
C55 C -0.1448(4) 0.67918(19) -0.2233(3) 0.0731(11) Uani 1 1 d . . .
H55 H -0.1203 0.6883 -0.2923 0.088 Uiso 1 1 calc R . .
C57 C 0.0897(3) 0.60629(15) 0.2928(3) 0.0545(8) Uani 1 1 d . . .
C58 C 0.0417(3) 0.63009(13) 0.1687(3) 0.0479(7) Uani 1 1 d . . .
H58 H -0.0324 0.6084 0.1332 0.058 Uiso 1 1 calc R . .
C59 C 0.1300(3) 0.62120(16) 0.0923(3) 0.0624(8) Uani 1 1 d . . .
H59A H 0.0922 0.6338 0.0126 0.075 Uiso 1 1 calc R . .
H59B H 0.1469 0.5788 0.0894 0.075 Uiso 1 1 calc R . .
C60 C 0.2483(3) 0.6540(2) 0.1311(4) 0.0836(12) Uani 1 1 d . . .
H60A H 0.2319 0.6956 0.1451 0.100 Uiso 1 1 calc R . .
H60B H 0.2925 0.6372 0.2054 0.100 Uiso 1 1 calc R . .
C61 C 0.3267(5) 0.6511(3) 0.0428(6) 0.1233(19) Uani 1 1 d D . .
H61A H 0.3065 0.6149 -0.0033 0.148 Uiso 0.50 1 calc PR A 1
H61B H 0.3057 0.6846 -0.0110 0.148 Uiso 0.50 1 calc PR A 1
H61C H 0.3667 0.6890 0.0439 0.148 Uiso 0.50 1 d PR A 2
H61D H 0.2737 0.6461 -0.0337 0.148 Uiso 0.50 1 d PR A 2
F6 F 0.4707(8) 0.7031(5) 0.1298(11) 0.203(4) Uani 0.50 1 d PU B 1
C62 C 0.4522(10) 0.6520(8) 0.0878(12) 0.113(4) Uani 0.50 1 d PDU B 1
F6' F 0.3467(9) 0.5569(4) 0.0371(10) 0.188(4) Uani 0.50 1 d PU B 2
C62' C 0.4098(14) 0.6076(7) 0.0566(15) 0.133(4) Uani 0.50 1 d PDU B 2

loop_
_atom_site_aniso_label
_atom_site_aniso_U_11
_atom_site_aniso_U_22
_atom_site_aniso_U_33
_atom_site_aniso_U_23
_atom_site_aniso_U_13
_atom_site_aniso_U_12
Ni1 0.0630(2) 0.0464(2) 0.04113(18) -0.00271(17) 0.01790(16) -0.00845(18)
Ni2 0.0563(2) 0.0453(2) 0.04115(18) -0.00406(17) 0.00424(15) -0.00800(18)
O1 0.102(2) 0.0451(15) 0.121(2) -0.0058(15) 0.0272(18) -0.0087(13)
O2 0.0888(16) 0.0439(13) 0.0661(14) -0.0028(11) 0.0270(12) -0.0002(11)
O3 0.0742(14) 0.0474(13) 0.0499(12) -0.0019(10) 0.0248(11) -0.0085(11)
O4 0.0774(17) 0.0528(15) 0.0871(17) -0.0098(13) 0.0043(13) -0.0226(12)
O5 0.0853(17) 0.0477(14) 0.0706(15) 0.0020(12) -0.0086(13) 0.0037(12)
O6 0.0768(15) 0.0510(13) 0.0497(12) -0.0005(11) -0.0013(11) -0.0061(12)
N1 0.0638(16) 0.0478(15) 0.0475(13) -0.0039(11) 0.0177(12) -0.0037(11)
N2 0.0666(16) 0.0502(16) 0.0481(14) -0.0022(12) 0.0133(12) -0.0124(13)
N3 0.0560(15) 0.0545(16) 0.0412(12) 0.0038(10) 0.0131(11) -0.0067(11)
N4 0.0708(17) 0.0565(16) 0.0436(14) -0.0074(12) -0.0023(13) -0.0085(13)
N5 0.0562(15) 0.0453(15) 0.0469(13) -0.0062(12) 0.0120(12) -0.0134(12)
N6 0.0473(13) 0.0404(13) 0.0435(12) -0.0049(10) 0.0106(11) -0.0075(10)
F1 0.103(2) 0.135(3) 0.114(2) 0.0032(18) -0.0292(17) 0.0102(17)
F2 0.170(3) 0.149(3) 0.0687(16) -0.0006(18) 0.0204(18) 0.006(2)
F3 0.191(3) 0.0687(18) 0.120(2) 0.0022(16) -0.041(2) -0.0278(18)
F4 0.119(5) 0.227(9) 0.177(7) 0.041(6) 0.114(5) 0.070(5)
F5 0.111(3) 0.225(7) 0.177(6) 0.091(5) 0.036(4) 0.067(4)
C1 0.079(2) 0.055(2) 0.0553(19) -0.0029(16) 0.0053(18) -0.0105(18)
C2 0.081(2) 0.0487(18) 0.0533(18) -0.0162(15) 0.0237(17) -0.0066(16)
C3 0.075(2) 0.059(2) 0.080(2) -0.0041(18) 0.027(2) 0.0086(18)
C4 0.070(2) 0.066(2) 0.077(2) -0.0135(19) 0.0121(19) 0.0024(18)
C5 0.066(2) 0.052(2) 0.073(2) -0.0081(17) 0.0242(17) -0.0075(16)
C6 0.073(2) 0.071(2) 0.0479(15) 0.0040(18) 0.0256(15) -0.002(2)
C7 0.071(2) 0.096(3) 0.0373(15) 0.0037(17) 0.0171(15) -0.0090(19)
C8 0.093(3) 0.128(4) 0.059(2) -0.020(3) 0.022(2) -0.024(3)
C9 0.114(4) 0.178(6) 0.085(3) -0.050(4) 0.035(3) -0.066(4)
C10 0.095(4) 0.228(7) 0.081(3) -0.052(4) 0.040(3) -0.063(5)
C11 0.076(3) 0.203(7) 0.083(3) -0.012(4) 0.034(2) -0.007(4)
C12 0.077(3) 0.114(4) 0.057(2) 0.007(2) 0.0216(19) -0.004(2)
C13 0.067(2) 0.064(2) 0.0384(15) 0.0100(14) -0.0013(14) -0.0176(16)
C14 0.078(2) 0.064(2) 0.064(2) 0.0006(18) -0.0017(18) -0.0209(19)
C15 0.085(3) 0.091(3) 0.072(3) 0.009(2) -0.009(2) -0.038(2)
C16 0.064(2) 0.115(4) 0.074(3) 0.019(3) -0.004(2) -0.036(2)
C17 0.062(2) 0.103(3) 0.0504(18) 0.0134(19) -0.0003(16) -0.026(2)
C18 0.0577(18) 0.070(2) 0.0390(15) 0.0102(15) 0.0018(14) -0.0136(16)
C19 0.0502(16) 0.066(2) 0.0395(14) 0.0107(15) 0.0051(12) 0.0005(16)
C20 0.0446(17) 0.074(2) 0.0476(16) 0.0139(15) 0.0112(13) 0.0013(14)
C21 0.062(2) 0.117(4) 0.067(2) 0.027(2) 0.0078(19) 0.023(2)
C22 0.072(3) 0.159(5) 0.107(4) 0.021(3) 0.024(3) 0.057(3)
C23 0.087(3) 0.169(5) 0.087(3) 0.020(3) 0.043(3) 0.053(3)
C24 0.097(3) 0.131(4) 0.054(2) 0.018(2) 0.031(2) 0.031(3)
C25 0.0542(18) 0.087(3) 0.0477(16) 0.0141(16) 0.0142(14) 0.0227(17)
C26 0.0519(18) 0.054(2) 0.0485(17) 0.0007(15) 0.0150(14) 0.0020(14)
C27 0.0606(18) 0.0520(18) 0.0440(15) -0.0014(14) 0.0165(14) -0.0003(15)
C28 0.065(2) 0.0534(19) 0.0489(16) -0.0012(14) 0.0150(15) -0.0044(15)
C29 0.080(2) 0.058(2) 0.0537(18) -0.0050(16) 0.0127(17) 0.0056(17)
C30 0.086(3) 0.069(2) 0.070(2) 0.0012(19) 0.004(2) 0.000(2)
C31 0.098(3) 0.073(3) 0.071(3) 0.011(2) -0.010(2) 0.000(2)
C32 0.063(2) 0.053(2) 0.0609(19) -0.0120(16) 0.0164(16) -0.0153(16)
C33 0.071(2) 0.064(2) 0.0575(19) -0.0166(17) -0.0019(17) -0.0207(17)
C34 0.067(3) 0.118(4) 0.093(3) 0.008(3) -0.001(2) -0.018(3)
C35 0.073(3) 0.104(4) 0.097(3) -0.017(3) -0.010(2) 0.001(3)
C36 0.095(3) 0.072(3) 0.062(2) -0.005(2) -0.017(2) 0.000(2)
C37 0.113(3) 0.072(2) 0.0446(18) -0.0024(17) 0.010(2) -0.011(2)
C38 0.088(3) 0.072(2) 0.0463(18) 0.0025(17) 0.0187(18) -0.012(2)
C39 0.103(3) 0.089(3) 0.067(2) 0.000(2) 0.030(2) -0.009(3)
C40 0.143(5) 0.115(4) 0.091(4) 0.028(3) 0.047(4) 0.035(4)
C41 0.105(5) 0.216(9) 0.090(4) 0.025(5) 0.021(3) 0.018(6)
C42 0.094(4) 0.214(8) 0.091(4) -0.004(5) 0.013(3) -0.038(5)
C43 0.121(4) 0.121(4) 0.070(3) -0.006(3) 0.028(3) -0.036(3)
C44 0.0497(16) 0.0448(17) 0.0458(15) -0.0053(13) 0.0187(13) -0.0047(13)
C45 0.061(2) 0.0476(18) 0.071(2) -0.0112(16) 0.0258(17) -0.0053(15)
C46 0.069(2) 0.0484(19) 0.075(2) -0.0018(17) 0.0201(19) 0.0084(16)
C47 0.062(2) 0.063(2) 0.067(2) -0.0022(18) 0.0141(17) 0.0149(17)
C48 0.0575(19) 0.0517(19) 0.0524(17) -0.0066(15) 0.0124(15) 0.0026(15)
C49 0.0491(16) 0.0453(16) 0.0404(14) -0.0043(12) 0.0147(12) -0.0026(12)
C50 0.0433(14) 0.0452(15) 0.0412(13) 0.0000(14) 0.0125(11) -0.0053(14)
C51 0.0491(16) 0.0402(15) 0.0415(14) -0.0030(12) 0.0071(12) 0.0018(13)
C52 0.0521(17) 0.0507(19) 0.0519(17) -0.0016(14) 0.0031(14) 0.0020(14)
C53 0.059(2) 0.062(2) 0.068(2) -0.0097(17) -0.0045(17) -0.0066(16)
C56 0.0638(19) 0.0511(18) 0.0507(17) -0.0020(14) 0.0167(15) -0.0028(14)
C54 0.085(3) 0.079(3) 0.052(2) -0.0167(19) -0.0029(19) 0.008(2)
C55 0.090(3) 0.085(3) 0.0454(19) -0.0045(18) 0.0182(18) 0.007(2)
C57 0.0506(18) 0.049(2) 0.0579(18) 0.0018(15) -0.0007(15) -0.0033(15)
C58 0.0512(17) 0.0399(16) 0.0492(16) -0.0046(13) 0.0044(13) -0.0016(13)
C59 0.064(2) 0.059(2) 0.064(2) -0.0055(16) 0.0143(17) 0.0076(16)
C60 0.064(2) 0.101(3) 0.091(3) -0.007(2) 0.029(2) -0.002(2)
C61 0.087(3) 0.162(6) 0.137(5) 0.015(4) 0.059(3) 0.014(4)
F6 0.131(5) 0.200(8) 0.280(9) -0.035(7) 0.054(6) -0.060(5)
C62 0.093(7) 0.135(8) 0.124(7) 0.014(7) 0.052(6) 0.004(6)
F6' 0.178(6) 0.169(7) 0.249(8) -0.024(6) 0.114(6) 0.031(5)
C62' 0.124(8) 0.138(8) 0.146(9) -0.017(7) 0.051(7) -0.004(8)

loop_
_atom_type_symbol
_atom_type_description
_atom_type_scat_dispersion_real
_atom_type_scat_dispersion_imag
_atom_type_scat_source
C C 0.0033 0.0016 'International Tables Vol C Tables 4.2.6.8 and 6.1.1.4'
H H 0.0000 0.0000 'International Tables Vol C Tables 4.2.6.8 and 6.1.1.4'
N N 0.0061 0.0033 'International Tables Vol C Tables 4.2.6.8 and 6.1.1.4'
O O 0.0106 0.0060 'International Tables Vol C Tables 4.2.6.8 and 6.1.1.4'
F F 0.0171 0.0103 'International Tables Vol C Tables 4.2.6.8 and 6.1.1.4'
Ni Ni 0.3393 1.1124 'International Tables Vol C Tables 4.2.6.8 and 6.1.1.4'

loop_
_geom_angle_atom_site_label_1
_geom_angle_atom_site_label_2
_geom_angle_atom_site_label_3
_geom_angle
N3 Ni1 N2 94.37(11)
N3 Ni1 O3 86.18(10)
N2 Ni1 O3 174.18(12)
N3 Ni1 N1 173.79(11)
N2 Ni1 N1 88.28(11)
O3 Ni1 N1 91.76(10)
O6 Ni2 N6 86.82(10)
O6 Ni2 N5 178.05(11)
N6 Ni2 N5 95.11(11)
O6 Ni2 N4 90.48(11)
N6 Ni2 N4 177.28(11)
N5 Ni2 N4 87.59(11)
C26 O3 Ni1 114.3(2)
C57 O6 Ni2 115.3(2)
C6 N1 C2 114.7(3)
C6 N1 C5 109.5(2)
C2 N1 C5 103.7(2)
C6 N1 Ni1 110.9(2)
C2 N1 Ni1 105.69(18)
C5 N1 Ni1 112.14(19)
C1 N2 C13 122.5(3)
C1 N2 Ni1 113.8(2)
C13 N2 Ni1 123.5(2)
C19 N3 C27 122.8(3)
C19 N3 Ni1 129.4(2)
C27 N3 Ni1 107.75(18)
C37 N4 C36 109.7(3)
C37 N4 C33 114.9(3)
C36 N4 C33 103.2(3)
C37 N4 Ni2 110.0(2)
C36 N4 Ni2 115.5(2)
C33 N4 Ni2 103.36(19)
C32 N5 C44 121.9(3)
C32 N5 Ni2 113.3(2)
C44 N5 Ni2 124.5(2)
C50 N6 C58 121.4(2)
C50 N6 Ni2 127.2(2)
C58 N6 Ni2 111.33(18)
C62 F4 C62' 46.8(7)
C62 F5 C62' 50.1(8)
O1 C1 N2 127.9(4)
O1 C1 C2 117.6(3)
N2 C1 C2 114.3(3)
N1 C2 C1 110.8(3)
N1 C2 C3 107.1(3)
C1 C2 C3 112.1(3)
N1 C2 H2 109.0
C1 C2 H2 109.0
C3 C2 H2 109.0
C4 C3 C2 105.0(3)
C4 C3 H3A 110.7
C2 C3 H3A 110.7
C4 C3 H3B 110.7
C2 C3 H3B 110.7
H3A C3 H3B 108.8
C5 C4 C3 104.2(3)
C5 C4 H4A 110.9
C3 C4 H4A 110.9
C5 C4 H4B 110.9
C3 C4 H4B 110.9
H4A C4 H4B 108.9
C4 C5 N1 104.2(3)
C4 C5 H5A 110.9
N1 C5 H5A 110.9
C4 C5 H5B 110.9
N1 C5 H5B 110.9
H5A C5 H5B 108.9
N1 C6 C7 113.2(3)
N1 C6 H6A 108.9
C7 C6 H6A 108.9
N1 C6 H6B 108.9
C7 C6 H6B 108.9
H6A C6 H6B 107.7
C8 C7 C12 118.2(4)
C8 C7 C6 121.6(4)
C12 C7 C6 120.2(4)
C9 C8 C7 120.5(5)
C9 C8 H8 119.8
C7 C8 H8 119.8
C10 C9 C8 121.5(6)
C10 C9 H9 119.2
C8 C9 H9 119.2
C9 C10 C11 120.0(5)
C9 C10 H10 120.0
C11 C10 H10 120.0
C10 C11 C12 119.6(5)
C10 C11 H11 120.2
C12 C11 H11 120.2
C7 C12 C11 120.2(5)
C7 C12 H12 119.9
C11 C12 H12 119.9
N2 C13 C14 121.3(3)
N2 C13 C18 122.0(3)
C14 C13 C18 116.7(3)
C15 C14 C13 122.1(4)
C15 C14 H14 119.0
C13 C14 H14 119.0
C16 C15 C14 121.4(4)
C16 C15 H15 119.3
C14 C15 H15 119.3
C15 C16 C17 118.0(4)
C15 C16 H16 121.0
C17 C16 H16 121.0
C16 C17 C18 123.0(4)
C16 C17 H17 118.5
C18 C17 H17 118.5
C17 C18 C13 118.7(3)
C17 C18 C19 117.6(3)
C13 C18 C19 123.7(3)
N3 C19 C18 120.8(3)
N3 C19 C20 120.5(3)
C18 C19 C20 118.6(3)
C21 C20 C25 118.5(3)
C21 C20 C19 120.1(3)
C25 C20 C19 121.4(3)
C20 C21 C22 120.1(4)
C20 C21 H21 120.0
C22 C21 H21 120.0
C23 C22 C21 120.1(4)
C23 C22 H22 119.9
C21 C22 H22 119.9
C22 C23 C24 120.9(4)
C22 C23 H23 119.6
C24 C23 H23 119.6
C23 C24 C25 120.2(4)
C23 C24 H24 119.9
C25 C24 H24 119.9
C24 C25 C20 120.2(3)
C24 C25 H25 119.9
C20 C25 H25 119.9
O2 C26 O3 124.6(3)
O2 C26 C27 121.4(3)
O3 C26 C27 113.9(3)
N3 C27 C26 106.6(2)
N3 C27 C28 107.2(2)
C26 C27 C28 109.5(3)
N3 C27 H27 111.1
C26 C27 H27 111.1
C28 C27 H27 111.1
C29 C28 C27 116.1(3)
C29 C28 H28A 108.3
C27 C28 H28A 108.3
C29 C28 H28B 108.3
C27 C28 H28B 108.3
H28A C28 H28B 107.4
C28 C29 C30 110.0(3)
C28 C29 H29A 109.7
C30 C29 H29A 109.7
C28 C29 H29B 109.7
C30 C29 H29B 109.7
H29A C29 H29B 108.2
C31 C30 C29 116.8(4)
C31 C30 H30A 108.1
C29 C30 H30A 108.1
C31 C30 H30B 108.1
C29 C30 H30B 108.1
H30A C30 H30B 107.3
F3 C31 F2 103.7(4)
F3 C31 F1 107.7(4)
F2 C31 F1 102.9(4)
F3 C31 C30 115.9(4)
F2 C31 C30 111.6(4)
F1 C31 C30 113.8(4)
O4 C32 N5 128.0(3)
O4 C32 C33 118.7(3)
N5 C32 C33 113.2(3)
C32 C33 N4 110.9(3)
C32 C33 C34 113.6(3)
N4 C33 C34 105.0(3)
C32 C33 H33 109.1
N4 C33 H33 109.1
C34 C33 H33 109.1
C35 C34 C33 106.2(4)
C35 C34 H34A 110.5
C33 C34 H34A 110.5
C35 C34 H34B 110.5
C33 C34 H34B 110.5
H34A C34 H34B 108.7
C36 C35 C34 105.1(4)
C36 C35 H35A 110.7
C34 C35 H35A 110.7
C36 C35 H35B 110.7
C34 C35 H35B 110.7
H35A C35 H35B 108.8
N4 C36 C35 104.7(3)
N4 C36 H36A 110.8
C35 C36 H36A 110.8
N4 C36 H36B 110.8
C35 C36 H36B 110.8
H36A C36 H36B 108.9
C38 C37 N4 116.8(3)
C38 C37 H37A 108.1
N4 C37 H37A 108.1
C38 C37 H37B 108.1
N4 C37 H37B 108.1
H37A C37 H37B 107.3
C39 C38 C43 118.9(5)
C39 C38 C37 121.7(4)
C43 C38 C37 119.4(4)
C38 C39 C40 122.0(5)
C38 C39 H39 119.0
C40 C39 H39 119.0
C41 C40 C39 118.8(6)
C41 C40 H40 120.6
C39 C40 H40 120.6
C40 C41 C42 121.9(7)
C40 C41 H41 119.1
C42 C41 H41 119.1
C41 C42 C43 120.1(6)
C41 C42 H42 120.0
C43 C42 H42 120.0
C38 C43 C42 118.4(6)
C38 C43 H43 120.8
C42 C43 H43 120.8
C45 C44 N5 122.9(3)
C45 C44 C49 116.8(3)
N5 C44 C49 120.3(3)
C46 C45 C44 123.0(3)
C46 C45 H45 118.5
C44 C45 H45 118.5
C45 C46 C47 120.8(3)
C45 C46 H46 119.6
C47 C46 H46 119.6
C48 C47 C46 117.6(3)
C48 C47 H47 121.2
C46 C47 H47 121.2
C47 C48 C49 123.4(3)
C47 C48 H48 118.3
C49 C48 H48 118.3
C48 C49 C44 118.3(3)
C48 C49 C50 117.3(3)
C44 C49 C50 124.4(3)
N6 C50 C49 122.3(2)
N6 C50 C51 121.3(3)
C49 C50 C51 116.4(2)
C52 C51 C56 119.7(3)
C52 C51 C50 120.5(3)
C56 C51 C50 119.6(3)
C51 C52 C53 120.0(3)
C51 C52 H52 120.0
C53 C52 H52 120.0
C54 C53 C52 119.9(3)
C54 C53 H53 120.1
C52 C53 H53 120.1
C55 C56 C51 119.5(3)
C55 C56 H56 120.2
C51 C56 H56 120.2
C53 C54 C55 120.2(3)
C53 C54 H54 119.9
C55 C54 H54 119.9
C54 C55 C56 120.6(4)
C54 C55 H55 119.7
C56 C55 H55 119.7
O5 C57 O6 123.4(3)
O5 C57 C58 120.5(3)
O6 C57 C58 116.1(3)
N6 C58 C59 113.0(3)
N6 C58 C57 106.8(2)
C59 C58 C57 111.8(3)
N6 C58 H58 108.3
C59 C58 H58 108.3
C57 C58 H58 108.3
C58 C59 C60 115.6(3)
C58 C59 H59A 108.4
C60 C59 H59A 108.4
C58 C59 H59B 108.4
C60 C59 H59B 108.4
H59A C59 H59B 107.4
C61 C60 C59 113.8(4)
C61 C60 H60A 108.8
C59 C60 H60A 108.8
C61 C60 H60B 108.8
C59 C60 H60B 108.8
H60A C60 H60B 107.7
C62' C61 C62 48.4(8)
C62' C61 C60 117.5(8)
C62 C61 C60 117.2(7)
C62' C61 H61A 62.0
C62 C61 H61A 108.0
C60 C61 H61A 108.0
C62' C61 H61B 134.4
C62 C61 H61B 108.0
C60 C61 H61B 108.0
H61A C61 H61B 107.2
C62' C61 H61C 108.5
C62 C61 H61C 62.9
C60 C61 H61C 107.9
H61A C61 H61C 142.7
H61B C61 H61C 51.2
C62' C61 H61D 107.5
C62 C61 H61D 135.7
C60 C61 H61D 106.9
H61A C61 H61D 51.0
H61B C61 H61D 58.9
H61C C61 H61D 108.2
C62 F6 H61C 58.1
F6 C62 F5 113.4(13)
F6 C62 F4 125.6(12)
F5 C62 F4 95.9(11)
F6 C62 C61 103.0(11)
F5 C62 C61 114.6(11)
F4 C62 C61 104.7(11)
F6 C62 H61C 67.0
F5 C62 H61C 148.3
F4 C62 H61C 109.4
C61 C62 H61C 41.5
F6' C62' C61 105.0(12)
F6' C62' F5 115.1(14)
C61 C62' F5 113.1(12)
F6' C62' F4 127.6(13)
C61 C62' F4 105.5(12)
F5 C62' F4 90.1(11)

loop_
_geom_bond_atom_site_label_1
_geom_bond_atom_site_label_2
_geom_bond_distance
Ni1 N3 1.838(2)
Ni1 N2 1.847(3)
Ni1 O3 1.853(2)
Ni1 N1 1.928(2)
Ni2 O6 1.838(2)
Ni2 N6 1.839(2)
Ni2 N5 1.850(3)
Ni2 N4 1.926(3)
O1 C1 1.221(4)
O2 C26 1.214(4)
O3 C26 1.286(4)
O4 C32 1.217(4)
O5 C57 1.210(4)
O6 C57 1.268(4)
N1 C6 1.476(4)
N1 C2 1.496(4)
N1 C5 1.500(4)
N2 C1 1.354(5)
N2 C13 1.390(4)
N3 C19 1.284(4)
N3 C27 1.467(4)
N4 C37 1.482(5)
N4 C36 1.483(5)
N4 C33 1.502(4)
N5 C32 1.361(4)
N5 C44 1.387(4)
N6 C50 1.288(4)
N6 C58 1.467(4)
F1 C31 1.327(5)
F2 C31 1.322(6)
F3 C31 1.301(5)
F4 C62 1.395(15)
F4 C62' 1.441(17)
F5 C62 1.284(13)
F5 C62' 1.371(16)
C1 C2 1.510(5)
C2 C3 1.523(5)
C2 H2 0.9800
C3 C4 1.511(5)
C3 H3A 0.9700
C3 H3B 0.9700
C4 C5 1.484(5)
C4 H4A 0.9700
C4 H4B 0.9700
C5 H5A 0.9700
C5 H5B 0.9700
C6 C7 1.493(5)
C6 H6A 0.9700
C6 H6B 0.9700
C7 C8 1.378(6)
C7 C12 1.381(6)
C8 C9 1.345(7)
C8 H8 0.9300
C9 C10 1.345(9)
C9 H9 0.9300
C10 C11 1.357(8)
C10 H10 0.9300
C11 C12 1.384(6)
C11 H11 0.9300
C12 H12 0.9300
C13 C14 1.400(5)
C13 C18 1.418(5)
C14 C15 1.372(6)
C14 H14 0.9300
C15 C16 1.358(7)
C15 H15 0.9300
C16 C17 1.371(6)
C16 H16 0.9300
C17 C18 1.394(5)
C17 H17 0.9300
C18 C19 1.462(5)
C19 C20 1.483(4)
C20 C21 1.373(5)
C20 C25 1.378(4)
C21 C22 1.388(6)
C21 H21 0.9300
C22 C23 1.322(7)
C22 H22 0.9300
C23 C24 1.362(6)
C23 H23 0.9300
C24 C25 1.362(5)
C24 H24 0.9300
C25 H25 0.9300
C26 C27 1.503(4)
C27 C28 1.534(4)
C27 H27 0.9800
C28 C29 1.498(5)
C28 H28A 0.9700
C28 H28B 0.9700
C29 C30 1.509(5)
C29 H29A 0.9700
C29 H29B 0.9700
C30 C31 1.436(6)
C30 H30A 0.9700
C30 H30B 0.9700
C32 C33 1.489(5)
C33 C34 1.531(6)
C33 H33 0.9800
C34 C35 1.501(7)
C34 H34A 0.9700
C34 H34B 0.9700
C35 C36 1.492(6)
C35 H35A 0.9700
C35 H35B 0.9700
C36 H36A 0.9700
C36 H36B 0.9700
C37 C38 1.479(6)
C37 H37A 0.9700
C37 H37B 0.9700
C38 C39 1.370(6)
C38 C43 1.386(6)
C39 C40 1.386(7)
C39 H39 0.9300
C40 C41 1.341(9)
C40 H40 0.9300
C41 C42 1.354(10)
C41 H41 0.9300
C42 C43 1.420(9)
C42 H42 0.9300
C43 H43 0.9300
C44 C45 1.386(4)
C44 C49 1.410(4)
C45 C46 1.351(5)
C45 H45 0.9300
C46 C47 1.375(5)
C46 H46 0.9300
C47 C48 1.357(5)
C47 H47 0.9300
C48 C49 1.391(4)
C48 H48 0.9300
C49 C50 1.461(4)
C50 C51 1.497(4)
C51 C52 1.362(4)
C51 C56 1.390(4)
C52 C53 1.391(5)
C52 H52 0.9300
C53 C54 1.357(6)
C53 H53 0.9300
C56 C55 1.368(5)
C56 H56 0.9300
C54 C55 1.367(6)
C54 H54 0.9300
C55 H55 0.9300
C57 C58 1.517(4)
C58 C59 1.500(5)
C58 H58 0.9800
C59 C60 1.510(5)
C59 H59A 0.9700
C59 H59B 0.9700
C60 C61 1.508(6)
C60 H60A 0.9700
C60 H60B 0.9700
C61 C62' 1.343(13)
C61 C62 1.405(12)
C61 H61A 0.9700
C61 H61B 0.9700
C61 H61C 0.9600
C61 H61D 0.9600
F6 C62 1.242(16)
F6 H61C 1.3986
C62 H61C 1.2903
F6' C62' 1.335(17)

loop_
_geom_torsion_atom_site_label_1
_geom_torsion_atom_site_label_2
_geom_torsion_atom_site_label_3
_geom_torsion_atom_site_label_4
_geom_torsion
N3 Ni1 O3 C26 13.8(2)
N2 Ni1 O3 C26 109.3(11)
N1 Ni1 O3 C26 -160.4(2)
N6 Ni2 O6 C57 10.9(2)
N5 Ni2 O6 C57 -178(100)
N4 Ni2 O6 C57 -168.8(2)
N3 Ni1 N1 C6 -143.3(10)
N2 Ni1 N1 C6 101.3(2)
O3 Ni1 N1 C6 -72.9(2)
N3 Ni1 N1 C2 91.7(10)
N2 Ni1 N1 C2 -23.7(2)
O3 Ni1 N1 C2 162.2(2)
N3 Ni1 N1 C5 -20.5(11)
N2 Ni1 N1 C5 -135.9(2)
O3 Ni1 N1 C5 49.9(2)
N3 Ni1 N2 C1 -158.3(2)
O3 Ni1 N2 C1 106.6(12)
N1 Ni1 N2 C1 16.1(2)
N3 Ni1 N2 C13 26.6(2)
O3 Ni1 N2 C13 -68.5(12)
N1 Ni1 N2 C13 -159.0(2)
N2 Ni1 N3 C19 -22.0(3)
O3 Ni1 N3 C19 152.2(3)
N1 Ni1 N3 C19 -137.1(9)
N2 Ni1 N3 C27 157.92(19)
O3 Ni1 N3 C27 -27.89(19)
N1 Ni1 N3 C27 42.8(11)
O6 Ni2 N4 C37 -86.0(2)
N6 Ni2 N4 C37 -93(2)
N5 Ni2 N4 C37 93.7(2)
O6 Ni2 N4 C36 38.9(3)
N6 Ni2 N4 C36 31(3)
N5 Ni2 N4 C36 -141.4(3)
O6 Ni2 N4 C33 150.8(2)
N6 Ni2 N4 C33 143(2)
N5 Ni2 N4 C33 -29.5(2)
O6 Ni2 N5 C32 29(4)
N6 Ni2 N5 C32 -159.8(2)
N4 Ni2 N5 C32 19.9(2)
O6 Ni2 N5 C44 -145(3)
N6 Ni2 N5 C44 26.4(2)
N4 Ni2 N5 C44 -153.9(2)
O6 Ni2 N6 C50 160.6(2)
N5 Ni2 N6 C50 -19.1(2)
N4 Ni2 N6 C50 168(2)
O6 Ni2 N6 C58 -17.2(2)
N5 Ni2 N6 C58 163.1(2)
N4 Ni2 N6 C58 -10(3)
C13 N2 C1 O1 -13.4(6)
Ni1 N2 C1 O1 171.5(3)
C13 N2 C1 C2 171.8(3)
Ni1 N2 C1 C2 -3.4(4)
C6 N1 C2 C1 -96.0(3)
C5 N1 C2 C1 144.6(3)
Ni1 N1 C2 C1 26.5(3)
C6 N1 C2 C3 141.5(3)
C5 N1 C2 C3 22.2(3)
Ni1 N1 C2 C3 -95.9(3)
O1 C1 C2 N1 168.2(3)
N2 C1 C2 N1 -16.4(4)
O1 C1 C2 C3 -72.3(4)
N2 C1 C2 C3 103.1(3)
N1 C2 C3 C4 1.4(4)
C1 C2 C3 C4 -120.3(3)
C2 C3 C4 C5 -24.7(4)
C3 C4 C5 N1 39.1(4)
C6 N1 C5 C4 -160.8(3)
C2 N1 C5 C4 -37.9(3)
Ni1 N1 C5 C4 75.6(3)
C2 N1 C6 C7 68.2(4)
C5 N1 C6 C7 -175.8(3)
Ni1 N1 C6 C7 -51.4(4)
N1 C6 C7 C8 -90.0(4)
N1 C6 C7 C12 88.6(4)
C12 C7 C8 C9 0.1(6)
C6 C7 C8 C9 178.7(4)
C7 C8 C9 C10 0.9(8)
C8 C9 C10 C11 -1.3(10)
C9 C10 C11 C12 0.5(9)
C8 C7 C12 C11 -0.8(6)
C6 C7 C12 C11 -179.5(4)
C10 C11 C12 C7 0.5(7)
C1 N2 C13 C14 -15.2(5)
Ni1 N2 C13 C14 159.5(2)
C1 N2 C13 C18 166.4(3)
Ni1 N2 C13 C18 -18.9(4)
N2 C13 C14 C15 -179.6(3)
C18 C13 C14 C15 -1.1(5)
C13 C14 C15 C16 -0.2(6)
C14 C15 C16 C17 1.4(6)
C15 C16 C17 C18 -1.3(6)
C16 C17 C18 C13 0.0(5)
C16 C17 C18 C19 -177.4(3)
N2 C13 C18 C17 179.7(3)
C14 C13 C18 C17 1.2(4)
N2 C13 C18 C19 -3.2(5)
C14 C13 C18 C19 178.4(3)
C27 N3 C19 C18 -172.4(3)
Ni1 N3 C19 C18 7.5(4)
C27 N3 C19 C20 7.5(4)
Ni1 N3 C19 C20 -172.6(2)
C17 C18 C19 N3 -173.2(3)
C13 C18 C19 N3 9.6(5)
C17 C18 C19 C20 6.9(4)
C13 C18 C19 C20 -170.3(3)
N3 C19 C20 C21 94.7(4)
C18 C19 C20 C21 -85.4(4)
N3 C19 C20 C25 -83.9(4)
C18 C19 C20 C25 96.0(4)
C25 C20 C21 C22 -0.2(6)
C19 C20 C21 C22 -178.9(4)
C20 C21 C22 C23 0.3(8)
C21 C22 C23 C24 0.9(10)
C22 C23 C24 C25 -2.2(9)
C23 C24 C25 C20 2.3(7)
C21 C20 C25 C24 -1.1(6)
C19 C20 C25 C24 177.6(4)
Ni1 O3 C26 O2 -178.3(3)
Ni1 O3 C26 C27 4.7(3)
C19 N3 C27 C26 -144.9(3)
Ni1 N3 C27 C26 35.2(3)
C19 N3 C27 C28 97.9(3)
Ni1 N3 C27 C28 -82.1(2)
O2 C26 C27 N3 156.5(3)
O3 C26 C27 N3 -26.3(4)
O2 C26 C27 C28 -87.8(4)
O3 C26 C27 C28 89.4(3)
N3 C27 C28 C29 -169.0(3)
C26 C27 C28 C29 75.7(4)
C27 C28 C29 C30 -168.6(3)
C28 C29 C30 C31 -161.9(4)
C29 C30 C31 F3 -51.5(6)
C29 C30 C31 F2 67.0(5)
C29 C30 C31 F1 -177.1(4)
C44 N5 C32 O4 -12.8(5)
Ni2 N5 C32 O4 173.2(3)
C44 N5 C32 C33 170.7(3)
Ni2 N5 C32 C33 -3.3(4)
O4 C32 C33 N4 161.5(3)
N5 C32 C33 N4 -21.7(4)
O4 C32 C33 C34 -80.6(4)
N5 C32 C33 C34 96.2(4)
C37 N4 C33 C32 -85.8(3)
C36 N4 C33 C32 154.8(3)
Ni2 N4 C33 C32 34.1(3)
C37 N4 C33 C34 151.1(3)
C36 N4 C33 C34 31.7(3)
Ni2 N4 C33 C34 -89.0(3)
C32 C33 C34 C35 -132.8(3)
N4 C33 C34 C35 -11.5(4)
C33 C34 C35 C36 -13.1(4)
C37 N4 C36 C35 -163.5(3)
C33 N4 C36 C35 -40.6(4)
Ni2 N4 C36 C35 71.5(4)
C34 C35 C36 N4 33.4(4)
C36 N4 C37 C38 -173.7(3)
C33 N4 C37 C38 70.5(4)
Ni2 N4 C37 C38 -45.6(4)
N4 C37 C38 C39 -90.8(4)
N4 C37 C38 C43 90.2(4)
C43 C38 C39 C40 3.2(6)
C37 C38 C39 C40 -175.9(4)
C38 C39 C40 C41 -1.1(7)
C39 C40 C41 C42 -1.6(9)
C40 C41 C42 C43 2.0(10)
C39 C38 C43 C42 -2.6(6)
C37 C38 C43 C42 176.4(4)
C41 C42 C43 C38 0.1(8)
C32 N5 C44 C45 -14.3(4)
Ni2 N5 C44 C45 159.1(2)
C32 N5 C44 C49 168.6(3)
Ni2 N5 C44 C49 -18.1(4)
N5 C44 C45 C46 -176.4(3)
C49 C44 C45 C46 0.8(5)
C44 C45 C46 C47 1.0(5)
C45 C46 C47 C48 -1.9(5)
C46 C47 C48 C49 1.0(5)
C47 C48 C49 C44 0.8(5)
C47 C48 C49 C50 -178.1(3)
C45 C44 C49 C48 -1.6(4)
N5 C44 C49 C48 175.7(3)
C45 C44 C49 C50 177.2(3)
N5 C44 C49 C50 -5.5(4)
C58 N6 C50 C49 -179.3(2)
Ni2 N6 C50 C49 3.1(4)
C58 N6 C50 C51 -0.7(4)
Ni2 N6 C50 C51 -178.30(19)
C48 C49 C50 N6 -167.5(3)
C44 C49 C50 N6 13.7(4)
C48 C49 C50 C51 13.8(4)
C44 C49 C50 C51 -165.0(2)
N6 C50 C51 C52 78.7(4)
C49 C50 C51 C52 -102.6(3)
N6 C50 C51 C56 -106.4(3)
C49 C50 C51 C56 72.2(3)
C56 C51 C52 C53 0.1(5)
C50 C51 C52 C53 175.0(3)
C51 C52 C53 C54 -1.3(5)
C52 C51 C56 C55 0.7(5)
C50 C51 C56 C55 -174.2(3)
C52 C53 C54 C55 1.6(6)
C53 C54 C55 C56 -0.8(6)
C51 C56 C55 C54 -0.4(6)
Ni2 O6 C57 O5 175.9(3)
Ni2 O6 C57 C58 -1.5(4)
C50 N6 C58 C59 77.9(3)
Ni2 N6 C58 C59 -104.1(2)
C50 N6 C58 C57 -158.7(3)
Ni2 N6 C58 C57 19.2(3)
O5 C57 C58 N6 170.8(3)
O6 C57 C58 N6 -11.7(4)
O5 C57 C58 C59 -65.1(4)
O6 C57 C58 C59 112.4(3)
N6 C58 C59 C60 57.4(4)
C57 C58 C59 C60 -63.2(4)
C58 C59 C60 C61 -171.6(4)
C59 C60 C61 C62' -93.8(10)
C59 C60 C61 C62 -148.7(9)
C62' F5 C62 F6 162.4(15)
C62' F5 C62 F4 -64.6(12)
C62' F5 C62 C61 44.6(11)
C62' F4 C62 F6 -171(2)
C62' F4 C62 F5 64.7(12)
C62' F4 C62 C61 -52.6(11)
C62' C61 C62 F6 -171.0(17)
C60 C61 C62 F6 -67.2(12)
C62' C61 C62 F5 -47.4(13)
C60 C61 C62 F5 56.4(16)
C62' C61 C62 F4 56.3(13)
C60 C61 C62 F4 160.1(8)
C62 C61 C62' F6' 169.1(18)
C60 C61 C62' F6' 66.0(14)
C62 C61 C62' F5 42.9(10)
C60 C61 C62' F5 -60.2(15)
C62 C61 C62' F4 -53.9(12)
C60 C61 C62' F4 -157.0(8)
C62 F5 C62' F6' -167.2(16)
C62 F5 C62' C61 -46.6(11)
C62 F5 C62' F4 60.4(11)
C62 F4 C62' F6' -180(2)
C62 F4 C62' C61 56.6(11)
C62 F4 C62' F5 -57.4(10)
